data_4127402
loop_
_publ_author_name
'Varenikov, Andrii'
'Gandelman, Mark'

_publ_section_title
;
 Organotitanium Nucleophiles in Asymmetric Cross-Coupling Reaction:
 Stereoconvergent Synthesis of Chiral \a-CF<sub>3</sub> Thioethers.
;
_journal_issue 28
_journal_name_full 'Journal of the American Chemical Society'
_journal_page_first 10994
_journal_page_last 10999
_journal_paper_doi 10.1021/jacs.9b05671
_journal_volume 141
_journal_year 2019
_chemical_absolute_configuration unk
_chemical_formula_moiety 'C23 H27 F3 O10 S'
_chemical_formula_sum 'C23 H27 F3 O10 S'
_chemical_formula_weight 552.50
_chemical_name_common 'Gandelman332b (Andreii)'
_space_group_crystal_system monoclinic
_space_group_IT_number 4
_space_group_name_Hall 'P 2yb'
_space_group_name_H-M_alt 'P 1 21 1'
_symmetry_space_group_name_Hall 'P 2yb'
_symmetry_space_group_name_H-M 'P 1 21 1'
_atom_sites_solution_hydrogens geom
_audit_creation_method SHELXL-2014/7
_cell_angle_alpha 90
_cell_angle_beta 113.874(3)
_cell_angle_gamma 90
_cell_formula_units_Z 2
_cell_length_a 13.492(5)
_cell_length_b 6.731(2)
_cell_length_c 16.668(6)
_cell_measurement_reflns_used 4879
_cell_measurement_temperature 296(2)
_cell_measurement_theta_max 25.086
_cell_measurement_theta_min 1.336
_cell_volume 1384.2(8)
_computing_cell_refinement 'APEX2 v2010.7-0 (Bruker AXS)'
_computing_data_collection 'Bruker Instrument Service v2010.7.0.0'
_computing_data_reduction 'SAINT V7.68A (Bruker AXS, 2009)'
_computing_molecular_graphics 'Olex2 (Dolomanov et al., 2009)'
_computing_publication_material 'Olex2 (Dolomanov et al., 2009)'
_computing_structure_refinement 'SHELXL-2014/7 (Sheldrick, 2014)'
_computing_structure_solution 'SIR2004 (Burla et al., 2007)'
_diffrn_ambient_temperature 296(2)
_diffrn_detector_area_resol_mean 95
_diffrn_measured_fraction_theta_full 0.996
_diffrn_measured_fraction_theta_max 0.996
_diffrn_measurement_device_type 'APEX2 (Bruker AXS)'
_diffrn_measurement_method '\f and \w scans'
_diffrn_radiation_type MoK\a
_diffrn_radiation_wavelength 0.71073
_diffrn_reflns_av_R_equivalents 0.0783
_diffrn_reflns_av_unetI/netI 0.0849
_diffrn_reflns_Laue_measured_fraction_full 0.996
_diffrn_reflns_Laue_measured_fraction_max 0.996
_diffrn_reflns_limit_h_max 16
_diffrn_reflns_limit_h_min -16
_diffrn_reflns_limit_k_max 7
_diffrn_reflns_limit_k_min -8
_diffrn_reflns_limit_l_max 19
_diffrn_reflns_limit_l_min -19
_diffrn_reflns_number 12523
_diffrn_reflns_point_group_measured_fraction_full 0.994
_diffrn_reflns_point_group_measured_fraction_max 0.994
_diffrn_reflns_theta_full 25.086
_diffrn_reflns_theta_max 25.086
_diffrn_reflns_theta_min 1.336
_exptl_absorpt_coefficient_mu 0.187
_exptl_absorpt_correction_T_max 0.957
_exptl_absorpt_correction_T_min 0.930
_exptl_absorpt_correction_type multi-scan
_exptl_absorpt_process_details 'SADABS V2008/1 (Bruker AXS)'
_exptl_crystal_colour colorless
_exptl_crystal_density_diffrn 1.326
_exptl_crystal_description needle
_exptl_crystal_F_000 576
_exptl_crystal_size_max 0.270
_exptl_crystal_size_mid 0.150
_exptl_crystal_size_min 0.120
_refine_diff_density_max 0.158
_refine_diff_density_min -0.136
_refine_diff_density_rms 0.030
_refine_ls_abs_structure_details
;
 Flack x determined using 1047 quotients [(I+)-(I-)]/[(I+)+(I-)]
 (Parsons, Flack and Wagner, Acta Cryst. B69 (2013) 249-259).
;
_refine_ls_abs_structure_Flack 0.01(8)
_refine_ls_extinction_method none
_refine_ls_goodness_of_fit_ref 0.848
_refine_ls_hydrogen_treatment constr
_refine_ls_matrix_type full
_refine_ls_number_parameters 339
_refine_ls_number_reflns 4879
_refine_ls_number_restraints 1
_refine_ls_restrained_S_all 0.848
_refine_ls_R_factor_all 0.0753
_refine_ls_R_factor_gt 0.0410
_refine_ls_shift/su_max 0.000
_refine_ls_shift/su_mean 0.000
_refine_ls_structure_factor_coef Fsqd
_refine_ls_weighting_details 'w=1/[\s^2^(Fo^2^)+(0.0283P)^2^] where P=(Fo^2^+2Fc^2^)/3'
_refine_ls_weighting_scheme calc
_refine_ls_wR_factor_gt 0.0756
_refine_ls_wR_factor_ref 0.0848
_reflns_Friedel_coverage 0.826
_reflns_Friedel_fraction_full 0.992
_reflns_Friedel_fraction_max 0.992
_reflns_number_gt 3100
_reflns_number_total 4879
_reflns_threshold_expression 'I > 2\s(I)'
_cod_data_source_file ja9b05671_si_002.cif
_cod_data_source_block Gandelman332b
_cod_original_cell_volume 1384.3(8)
_cod_database_code 4127402
_shelx_shelxl_version_number 2014/7
_shelx_space_group_comment
;
The symmetry employed for this shelxl refinement is uniquely defined
by the following loop, which should always be used as a source of
symmetry information in preference to the above space-group names.
They are only intended as comments.
;
_shelx_estimated_absorpt_t_min 0.951
_shelx_estimated_absorpt_t_max 0.978

loop_
_space_group_symop_operation_xyz
'x, y, z'
'-x, y+1/2, -z'

loop_
_atom_site_label
_atom_site_type_symbol
_atom_site_fract_x
_atom_site_fract_y
_atom_site_fract_z
_atom_site_U_iso_or_equiv
_atom_site_adp_type
_atom_site_occupancy
_atom_site_site_symmetry_order
_atom_site_calc_flag
_atom_site_refinement_flags_posn
_atom_site_refinement_flags_adp
S1 S -0.71541(9) -0.34073(17) -0.76224(8) 0.0612(3) Uani 1 1 d . .
F1 F -0.9513(3) -0.7254(7) -0.8666(2) 0.1317(15) Uani 1 1 d . .
F2 F -0.8781(3) -0.5310(7) -0.92727(19) 0.1205(13) Uani 1 1 d . .
F3 F -0.9569(2) -0.4120(7) -0.8492(2) 0.1182(14) Uani 1 1 d . .
O1 O -0.3731(3) -1.0367(5) -0.6370(2) 0.0721(9) Uani 1 1 d . .
O2 O -0.4101(3) -0.7741(4) -0.5728(2) 0.0598(8) Uani 1 1 d . .
O3 O -0.1613(3) -0.4314(7) -0.6503(3) 0.1026(14) Uani 1 1 d . .
O4 O -0.2980(2) -0.5471(4) -0.76667(17) 0.0533(7) Uani 1 1 d . .
O5 O -0.4338(3) -0.2893(7) -0.9809(3) 0.1096(15) Uani 1 1 d . .
O6 O -0.3986(2) -0.1822(4) -0.84537(18) 0.0543(8) Uani 1 1 d . .
O7 O -0.6563(3) 0.0867(4) -0.8421(2) 0.0714(9) Uani 1 1 d . .
O8 O -0.6294(2) -0.2007(4) -0.89797(17) 0.0491(7) Uani 1 1 d . .
O9 O -0.5230(2) -0.4974(4) -0.69882(17) 0.0503(7) Uani 1 1 d . .
O10 O -0.8705(2) -0.4029(4) -0.5249(2) 0.0654(8) Uani 1 1 d . .
C1 C -0.4645(4) -1.0841(7) -0.5419(3) 0.0807(16) Uani 1 1 d . .
H1A H -0.4183 -1.0879 -0.4804 0.121 Uiso 1 1 calc R U
H1B H -0.4778 -1.2171 -0.5646 0.121 Uiso 1 1 calc R U
H1C H -0.5320 -1.0221 -0.5501 0.121 Uiso 1 1 calc R U
C2 C -0.4106(4) -0.9680(7) -0.5892(3) 0.0578(13) Uani 1 1 d . .
C3 C -0.3578(4) -0.6485(7) -0.6137(3) 0.0560(12) Uani 1 1 d . .
H3A H -0.2950 -0.7171 -0.6147 0.067 Uiso 1 1 calc R U
H3B H -0.3324 -0.5288 -0.5790 0.067 Uiso 1 1 calc R U
C4 C -0.1237(4) -0.6318(11) -0.7507(3) 0.099(2) Uani 1 1 d . .
H4A H -0.1410 -0.7707 -0.7541 0.149 Uiso 1 1 calc R U
H4B H -0.0490 -0.6129 -0.7121 0.149 Uiso 1 1 calc R U
H4C H -0.1358 -0.5832 -0.8081 0.149 Uiso 1 1 calc R U
C5 C -0.1933(4) -0.5216(8) -0.7166(3) 0.0645(13) Uani 1 1 d . .
C6 C -0.3250(4) -0.0031(9) -0.9266(3) 0.0942(19) Uani 1 1 d . .
H6A H -0.3560 0.1167 -0.9157 0.141 Uiso 1 1 calc R U
H6B H -0.3230 0.0042 -0.9835 0.141 Uiso 1 1 calc R U
H6C H -0.2526 -0.0186 -0.8827 0.141 Uiso 1 1 calc R U
C7 C -0.3915(4) -0.1752(9) -0.9236(3) 0.0674(14) Uani 1 1 d . .
C8 C -0.7715(4) -0.0025(9) -0.9888(3) 0.0873(17) Uani 1 1 d . .
H8A H -0.7455 -0.0223 -1.0339 0.131 Uiso 1 1 calc R U
H8B H -0.8009 0.1291 -0.9935 0.131 Uiso 1 1 calc R U
H8C H -0.8269 -0.0983 -0.9953 0.131 Uiso 1 1 calc R U
C9 C -0.6810(3) -0.0268(7) -0.9019(3) 0.0544(11) Uani 1 1 d . .
C10 C -0.4330(3) -0.5912(6) -0.7072(3) 0.0474(10) Uani 1 1 d . .
H10 H -0.4562 -0.7091 -0.7447 0.057 Uiso 1 1 calc R U
C11 C -0.3760(3) -0.4428(6) -0.7439(3) 0.0461(10) Uani 1 1 d . .
H11 H -0.3393 -0.3412 -0.6997 0.055 Uiso 1 1 calc R U
C12 C -0.4549(3) -0.3451(6) -0.8268(2) 0.0437(9) Uani 1 1 d . .
H12 H -0.4786 -0.4404 -0.8754 0.052 Uiso 1 1 calc R U
C13 C -0.5511(3) -0.2639(6) -0.8139(2) 0.0434(10) Uani 1 1 d . .
H13 H -0.5295 -0.1525 -0.7725 0.052 Uiso 1 1 calc R U
C14 C -0.6008(3) -0.4294(6) -0.7804(3) 0.0455(10) Uani 1 1 d . .
H14 H -0.6230 -0.5390 -0.8227 0.055 Uiso 1 1 calc R U
C15 C -0.8935(5) -0.5602(12) -0.8540(3) 0.0882(18) Uani 1 1 d . .
C16 C -0.7889(3) -0.5715(7) -0.7740(3) 0.0529(11) Uani 1 1 d . .
H16 H -0.7453 -0.6760 -0.7849 0.063 Uiso 1 1 calc R U
C17 C -0.8068(3) -0.6328(6) -0.6934(3) 0.0478(10) Uani 1 1 d . .
C18 C -0.8311(3) -0.4951(6) -0.6434(3) 0.0504(11) Uani 1 1 d . .
H18 H -0.8367 -0.3615 -0.6589 0.060 Uiso 1 1 calc R U
C19 C -0.8475(3) -0.5543(7) -0.5699(3) 0.0499(10) Uani 1 1 d . .
C20 C -0.8424(4) -0.7499(7) -0.5480(3) 0.0612(13) Uani 1 1 d . .
H20 H -0.8556 -0.7902 -0.4998 0.073 Uiso 1 1 calc R U
C21 C -0.8173(4) -0.8874(7) -0.5981(3) 0.0768(15) Uani 1 1 d . .
H21 H -0.8125 -1.0211 -0.5830 0.092 Uiso 1 1 calc R U
C22 C -0.7992(4) -0.8295(7) -0.6702(3) 0.0684(13) Uani 1 1 d . .
H22 H -0.7819 -0.9238 -0.7032 0.082 Uiso 1 1 calc R U
C23 C -0.9021(4) -0.4584(9) -0.4559(3) 0.0770(15) Uani 1 1 d . .
H23A H -0.9669 -0.5371 -0.4794 0.116 Uiso 1 1 calc R U
H23B H -0.9154 -0.3411 -0.4290 0.116 Uiso 1 1 calc R U
H23C H -0.8451 -0.5343 -0.4127 0.116 Uiso 1 1 calc R U

loop_
_atom_site_aniso_label
_atom_site_aniso_U_11
_atom_site_aniso_U_22
_atom_site_aniso_U_33
_atom_site_aniso_U_23
_atom_site_aniso_U_13
_atom_site_aniso_U_12
S1 0.0541(7) 0.0532(6) 0.0897(9) -0.0030(7) 0.0430(7) 0.0028(6)
F1 0.099(2) 0.189(4) 0.084(2) -0.023(3) 0.013(2) -0.078(3)
F2 0.110(2) 0.196(4) 0.0558(18) 0.005(2) 0.0336(18) -0.019(3)
F3 0.0568(17) 0.198(4) 0.090(2) 0.028(3) 0.0194(17) 0.032(2)
O1 0.078(2) 0.069(2) 0.077(2) -0.017(2) 0.0389(19) -0.002(2)
O2 0.072(2) 0.0522(18) 0.067(2) 0.0090(16) 0.0406(18) 0.0075(16)
O3 0.052(2) 0.159(4) 0.088(3) -0.049(3) 0.019(2) -0.014(2)
O4 0.0366(15) 0.0697(19) 0.0537(17) -0.0042(16) 0.0183(14) 0.0023(16)
O5 0.123(3) 0.156(4) 0.072(3) -0.030(3) 0.062(3) -0.050(3)
O6 0.0582(18) 0.0619(19) 0.0447(17) 0.0046(15) 0.0227(14) -0.0156(16)
O7 0.083(2) 0.0517(19) 0.073(2) -0.0082(18) 0.0251(19) 0.0123(18)
O8 0.0492(17) 0.0500(17) 0.0411(16) -0.0018(14) 0.0111(14) 0.0076(15)
O9 0.0443(16) 0.0580(18) 0.0526(17) 0.0069(15) 0.0240(14) 0.0031(15)
O10 0.078(2) 0.065(2) 0.0626(19) -0.0048(17) 0.0376(18) 0.0059(17)
C1 0.106(4) 0.060(3) 0.098(4) 0.007(3) 0.064(4) -0.006(3)
C2 0.051(3) 0.057(3) 0.059(3) 0.001(2) 0.015(2) 0.004(2)
C3 0.052(3) 0.056(3) 0.057(3) 0.005(2) 0.018(2) -0.003(2)
C4 0.054(3) 0.178(7) 0.068(3) -0.016(4) 0.027(3) 0.017(4)
C5 0.046(3) 0.100(4) 0.049(3) -0.010(3) 0.021(2) -0.010(3)
C6 0.085(4) 0.117(5) 0.086(4) 0.035(4) 0.040(3) -0.019(4)
C7 0.057(3) 0.095(4) 0.056(3) 0.016(3) 0.029(3) -0.003(3)
C8 0.072(3) 0.087(4) 0.079(4) 0.010(3) 0.005(3) 0.020(3)
C9 0.053(3) 0.052(3) 0.059(3) 0.006(3) 0.023(2) 0.009(3)
C10 0.041(2) 0.046(2) 0.054(3) 0.003(2) 0.019(2) 0.005(2)
C11 0.040(2) 0.054(3) 0.047(2) -0.004(2) 0.020(2) -0.003(2)
C12 0.042(2) 0.048(2) 0.044(2) -0.004(2) 0.0201(19) -0.006(2)
C13 0.044(2) 0.045(2) 0.038(2) -0.002(2) 0.012(2) -0.0014(19)
C14 0.039(2) 0.046(2) 0.050(3) -0.002(2) 0.016(2) 0.002(2)
C15 0.066(4) 0.132(5) 0.062(4) -0.003(4) 0.021(3) -0.024(4)
C16 0.041(2) 0.058(3) 0.063(3) -0.007(2) 0.025(2) -0.002(2)
C17 0.036(2) 0.050(3) 0.054(3) -0.007(2) 0.015(2) -0.003(2)
C18 0.044(2) 0.047(2) 0.057(3) 0.000(2) 0.017(2) -0.002(2)
C19 0.043(2) 0.054(3) 0.048(3) -0.003(2) 0.014(2) -0.001(2)
C20 0.076(3) 0.056(3) 0.051(3) 0.003(2) 0.026(3) -0.007(3)
C21 0.115(4) 0.041(3) 0.073(4) 0.002(3) 0.037(3) 0.002(3)
C22 0.088(3) 0.052(3) 0.066(3) -0.012(3) 0.032(3) 0.003(3)
C23 0.068(3) 0.101(4) 0.070(3) -0.017(3) 0.035(3) -0.004(3)

loop_
_atom_type_symbol
_atom_type_description
_atom_type_scat_dispersion_real
_atom_type_scat_dispersion_imag
_atom_type_scat_source
C C 0.0033 0.0016 'International Tables Vol C Tables 4.2.6.8 and 6.1.1.4'
H H 0.0000 0.0000 'International Tables Vol C Tables 4.2.6.8 and 6.1.1.4'
F F 0.0171 0.0103 'International Tables Vol C Tables 4.2.6.8 and 6.1.1.4'
O O 0.0106 0.0060 'International Tables Vol C Tables 4.2.6.8 and 6.1.1.4'
S S 0.1246 0.1234 'International Tables Vol C Tables 4.2.6.8 and 6.1.1.4'

loop_
_geom_angle_atom_site_label_1
_geom_angle_atom_site_label_2
_geom_angle_atom_site_label_3
_geom_angle
C14 S1 C16 99.7(2)
C2 O2 C3 116.2(4)
C5 O4 C11 118.4(4)
C7 O6 C12 119.1(4)
C9 O8 C13 117.7(3)
C14 O9 C10 112.3(3)
C19 O10 C23 116.9(4)
C2 C1 H1A 109.5
C2 C1 H1B 109.5
H1A C1 H1B 109.5
C2 C1 H1C 109.5
H1A C1 H1C 109.5
H1B C1 H1C 109.5
O1 C2 O2 123.2(4)
O1 C2 C1 125.3(4)
O2 C2 C1 111.6(4)
O2 C3 C10 112.4(3)
O2 C3 H3A 109.1
C10 C3 H3A 109.1
O2 C3 H3B 109.1
C10 C3 H3B 109.1
H3A C3 H3B 107.8
C5 C4 H4A 109.5
C5 C4 H4B 109.5
H4A C4 H4B 109.5
C5 C4 H4C 109.5
H4A C4 H4C 109.5
H4B C4 H4C 109.5
O3 C5 O4 123.3(4)
O3 C5 C4 124.7(4)
O4 C5 C4 111.8(4)
C7 C6 H6A 109.5
C7 C6 H6B 109.5
H6A C6 H6B 109.5
C7 C6 H6C 109.5
H6A C6 H6C 109.5
H6B C6 H6C 109.5
O5 C7 O6 124.1(5)
O5 C7 C6 125.8(5)
O6 C7 C6 110.0(5)
C9 C8 H8A 109.5
C9 C8 H8B 109.5
H8A C8 H8B 109.5
C9 C8 H8C 109.5
H8A C8 H8C 109.5
H8B C8 H8C 109.5
O7 C9 O8 123.5(4)
O7 C9 C8 126.1(4)
O8 C9 C8 110.4(4)
O9 C10 C3 104.7(3)
O9 C10 C11 109.6(3)
C3 C10 C11 109.8(3)
O9 C10 H10 110.9
C3 C10 H10 110.9
C11 C10 H10 110.9
O4 C11 C12 106.9(3)
O4 C11 C10 109.1(3)
C12 C11 C10 111.5(3)
O4 C11 H11 109.8
C12 C11 H11 109.8
C10 C11 H11 109.8
O6 C12 C13 108.4(3)
O6 C12 C11 106.9(3)
C13 C12 C11 111.0(3)
O6 C12 H12 110.2
C13 C12 H12 110.2
C11 C12 H12 110.2
O8 C13 C12 107.8(3)
O8 C13 C14 108.4(3)
C12 C13 C14 108.7(3)
O8 C13 H13 110.6
C12 C13 H13 110.6
C14 C13 H13 110.6
O9 C14 C13 108.9(3)
O9 C14 S1 107.5(3)
C13 C14 S1 110.9(3)
O9 C14 H14 109.8
C13 C14 H14 109.8
S1 C14 H14 109.8
F1 C15 F2 106.1(5)
F1 C15 F3 106.6(5)
F2 C15 F3 106.5(6)
F1 C15 C16 112.3(6)
F2 C15 C16 112.4(4)
F3 C15 C16 112.3(5)
C15 C16 C17 111.8(4)
C15 C16 S1 109.3(4)
C17 C16 S1 114.4(3)
C15 C16 H16 107.0
C17 C16 H16 107.0
S1 C16 H16 107.0
C22 C17 C18 119.3(4)
C22 C17 C16 119.5(4)
C18 C17 C16 121.2(4)
C17 C18 C19 120.3(4)
C17 C18 H18 119.8
C19 C18 H18 119.8
C20 C19 O10 124.7(4)
C20 C19 C18 120.4(4)
O10 C19 C18 114.9(4)
C19 C20 C21 119.1(4)
C19 C20 H20 120.5
C21 C20 H20 120.5
C22 C21 C20 120.9(4)
C22 C21 H21 119.6
C20 C21 H21 119.6
C17 C22 C21 120.0(4)
C17 C22 H22 120.0
C21 C22 H22 120.0
O10 C23 H23A 109.5
O10 C23 H23B 109.5
H23A C23 H23B 109.5
O10 C23 H23C 109.5
H23A C23 H23C 109.5
H23B C23 H23C 109.5

loop_
_geom_bond_atom_site_label_1
_geom_bond_atom_site_label_2
_geom_bond_distance
S1 C14 1.794(4)
S1 C16 1.811(4)
F1 C15 1.325(7)
F2 C15 1.334(6)
F3 C15 1.338(7)
O1 C2 1.196(5)
O2 C2 1.333(5)
O2 C3 1.438(5)
O3 C5 1.178(5)
O4 C5 1.329(5)
O4 C11 1.439(4)
O5 C7 1.178(6)
O6 C7 1.347(5)
O6 C12 1.438(5)
O7 C9 1.192(5)
O8 C9 1.350(5)
O8 C13 1.436(5)
O9 C14 1.416(5)
O9 C10 1.425(4)
O10 C19 1.372(5)
O10 C23 1.430(5)
C1 C2 1.492(6)
C1 H1A 0.9600
C1 H1B 0.9600
C1 H1C 0.9600
C3 C10 1.525(5)
C3 H3A 0.9700
C3 H3B 0.9700
C4 C5 1.480(7)
C4 H4A 0.9600
C4 H4B 0.9600
C4 H4C 0.9600
C6 C7 1.479(7)
C6 H6A 0.9600
C6 H6B 0.9600
C6 H6C 0.9600
C8 C9 1.478(6)
C8 H8A 0.9600
C8 H8B 0.9600
C8 H8C 0.9600
C10 C11 1.531(5)
C10 H10 0.9800
C11 C12 1.512(5)
C11 H11 0.9800
C12 C13 1.501(5)
C12 H12 0.9800
C13 C14 1.519(5)
C13 H13 0.9800
C14 H14 0.9800
C15 C16 1.500(6)
C16 C17 1.515(6)
C16 H16 0.9800
C17 C22 1.372(6)
C17 C18 1.372(5)
C18 C19 1.389(6)
C18 H18 0.9300
C19 C20 1.361(6)
C20 C21 1.378(6)
C20 H20 0.9300
C21 C22 1.377(6)
C21 H21 0.9300
C22 H22 0.9300
C23 H23A 0.9600
C23 H23B 0.9600
C23 H23C 0.9600
